data_4510506
loop_
_publ_author_name
'Thu\'ery, Pierre'

_publ_section_title
;
 Increasing Complexity in the Uranyl Ion--Kemp&#x2019;s Triacid System:
 From One- and Two-Dimensional Polymers to Uranyl--Copper(II) Dodeca- and
 Hexadecanuclear Species
;
_journal_issue 5
_journal_name_full 'Crystal Growth &amp; Design'
_journal_page_first 2665
_journal_paper_doi 10.1021/cg500353k
_journal_volume 14
_journal_year 2014
_chemical_absolute_configuration ad
_chemical_formula_sum 'C96 H170 Cu4 O89 U8'
_chemical_formula_weight 4906.72
_space_group_IT_number 79
_symmetry_cell_setting tetragonal
_symmetry_space_group_name_Hall 'I 4'
_symmetry_space_group_name_H-M 'I 4'
_atom_sites_solution_hydrogens geom
_atom_sites_solution_primary direct
_atom_sites_solution_secondary difmap
_audit_creation_method SHELXL-97
_cell_angle_alpha 90.00
_cell_angle_beta 90.00
_cell_angle_gamma 90.00
_cell_formula_units_Z 2
_cell_length_a 24.2270(9)
_cell_length_b 24.2270(9)
_cell_length_c 15.9191(4)
_cell_measurement_reflns_used 102824
_cell_measurement_temperature 150(2)
_cell_measurement_theta_max 25.68
_cell_measurement_theta_min 3.06
_cell_volume 9343.7(5)
_computing_cell_refinement 'HKL2000 (Otwinowski & Minor, 1997)'
_computing_data_collection 'COLLECT (Nonius, 1998)'
_computing_data_reduction 'HKL2000 (Otwinowski & Minor, 1997)'
_computing_molecular_graphics 'SHELXTL (Sheldrick, 2008)'
_computing_publication_material 'SHELXTL (Sheldrick, 2008); PLATON (Spek, 2003)'
_computing_structure_refinement 'SHELXL-97 (Sheldrick, 2008)'
_computing_structure_solution 'SHELXS-97 (Sheldrick, 2008)'
_diffrn_ambient_temperature 150(2)
_diffrn_measured_fraction_theta_full 0.997
_diffrn_measured_fraction_theta_max 0.997
_diffrn_measurement_device_type 'Nonius Kappa-CCD area-detector diffractometer'
_diffrn_measurement_method 'two \f and four \w scans with 2\% steps (303 frames)'
_diffrn_radiation_monochromator graphite
_diffrn_radiation_source 'fine-focus sealed tube'
_diffrn_radiation_type MoK\a
_diffrn_radiation_wavelength 0.71073
_diffrn_reflns_av_R_equivalents 0.0287
_diffrn_reflns_av_unetI/netI 0.0331
_diffrn_reflns_limit_h_max 29
_diffrn_reflns_limit_h_min -29
_diffrn_reflns_limit_k_max 20
_diffrn_reflns_limit_k_min -20
_diffrn_reflns_limit_l_max 19
_diffrn_reflns_limit_l_min -19
_diffrn_reflns_number 102824
_diffrn_reflns_theta_full 25.68
_diffrn_reflns_theta_max 25.68
_diffrn_reflns_theta_min 3.06
_diffrn_standards_decay_% 0
_diffrn_standards_interval_time 0
_diffrn_standards_number 0
_exptl_absorpt_coefficient_mu 7.432
_exptl_absorpt_correction_T_max 0.512
_exptl_absorpt_correction_T_min 0.301
_exptl_absorpt_correction_type multi-scan
_exptl_absorpt_process_details 'SCALEPACK (Otwinowski & Minor, 1997)'
_exptl_crystal_colour 'translucent light green'
_exptl_crystal_density_diffrn 1.744
_exptl_crystal_density_method 'not measured'
_exptl_crystal_description platelet
_exptl_crystal_F_000 4620
_exptl_crystal_size_max 0.19
_exptl_crystal_size_mid 0.17
_exptl_crystal_size_min 0.09
_refine_diff_density_max 0.892
_refine_diff_density_min -0.834
_refine_diff_density_rms 0.153
_refine_ls_abs_structure_details 'Flack H D (1983), Acta Cryst. A39, 876-881'
_refine_ls_abs_structure_Flack 0.00
_refine_ls_extinction_method none
_refine_ls_goodness_of_fit_ref 1.033
_refine_ls_hydrogen_treatment constr
_refine_ls_matrix_type full
_refine_ls_number_parameters 463
_refine_ls_number_reflns 8849
_refine_ls_number_restraints 13
_refine_ls_restrained_S_all 1.033
_refine_ls_R_factor_all 0.0429
_refine_ls_R_factor_gt 0.0394
_refine_ls_shift/su_max 0.000
_refine_ls_shift/su_mean 0.000
_refine_ls_structure_factor_coef Fsqd
_refine_ls_weighting_details 'calc w=1/[\s^2^(Fo^2^)+(0.0816P)^2^] where P=(Fo^2^+2Fc^2^)/3'
_refine_ls_weighting_scheme calc
_refine_ls_wR_factor_gt 0.1035
_refine_ls_wR_factor_ref 0.1056
_reflns_number_gt 8369
_reflns_number_total 8849
_reflns_threshold_expression >2sigma(I)
_cod_data_source_file cg500353k_si_002.cif
_cod_data_source_block 8
_cod_depositor_comments 'Adding full bibliography for 4510499--4510507.cif.'
_cod_original_cell_volume 9343.7(7)
_cod_database_code 4510506

loop_
_symmetry_equiv_pos_as_xyz
'x, y, z'
'-x, -y, z'
'-y, x, z'
'y, -x, z'
'x+1/2, y+1/2, z+1/2'
'-x+1/2, -y+1/2, z+1/2'
'-y+1/2, x+1/2, z+1/2'
'y+1/2, -x+1/2, z+1/2'

loop_
_atom_site_label
_atom_site_type_symbol
_atom_site_fract_x
_atom_site_fract_y
_atom_site_fract_z
_atom_site_U_iso_or_equiv
_atom_site_adp_type
_atom_site_occupancy
_atom_site_symmetry_multiplicity
_atom_site_calc_flag
_atom_site_refinement_flags
U1 U 0.186551(18) 0.135554(18) 0.10414(3) 0.03967(10) Uani 1 1 d .
U2 U 0.22938(2) 0.042914(19) 0.39098(3) 0.04233(11) Uani 1 1 d .
Cu Cu 0.15741(7) -0.06146(7) 0.24555(10) 0.0401(3) Uani 1 1 d .
O1 O 0.1307(4) 0.1034(4) 0.1618(7) 0.048(2) Uani 1 1 d .
O2 O 0.2406(4) 0.1679(4) 0.0490(6) 0.049(2) Uani 1 1 d .
O3 O 0.1689(4) 0.0272(5) 0.3356(6) 0.052(3) Uani 1 1 d .
O4 O 0.2902(4) 0.0549(5) 0.4492(6) 0.053(3) Uani 1 1 d .
O5 O 0.2434(5) 0.0764(5) 0.1696(7) 0.059(3) Uani 1 1 d .
O6 O 0.2848(4) 0.0278(4) 0.2713(6) 0.043(2) Uani 1 1 d .
O7 O 0.2166(3) -0.1321(4) 0.1066(8) 0.0486(19) Uani 1 1 d .
O8 O 0.2190(4) -0.0486(4) 0.1692(7) 0.043(2) Uani 1 1 d .
O9 O 0.1974(5) 0.0582(4) 0.0169(7) 0.054(2) Uani 1 1 d .
O10 O 0.1832(5) -0.0282(5) -0.0180(7) 0.057(3) Uani 1 1 d .
O11 O 0.2178(4) 0.1865(4) 0.2215(6) 0.045(2) Uani 1 1 d .
O12 O 0.2262(7) 0.1276(4) 0.3244(6) 0.065(3) Uani 1 1 d .
O13 O 0.1828(5) 0.1057(5) 0.4787(7) 0.057(3) Uani 1 1 d .
O14 O 0.1054(4) 0.1508(5) 0.4748(8) 0.059(3) Uani 1 1 d .
O15 O 0.0525(4) 0.2494(5) 0.3792(7) 0.053(2) Uani 1 1 d .
O16 O 0.1151(4) 0.2028(4) 0.3063(6) 0.048(2) Uani 1 1 d .
O17 O 0.1308(4) 0.1460(5) -0.0240(6) 0.052(2) Uani 1 1 d .
O18 O 0.1917(8) -0.0073(5) 0.5114(7) 0.083(4) Uani 1 1 d .
O19 O 0.0996(4) -0.0725(4) 0.3316(6) 0.049(2) Uani 1 1 d .
O20 O 0.1077(4) -0.0095(4) 0.1869(5) 0.044(2) Uani 1 1 d .
O21 O 0.0785(5) -0.0119(5) 0.0257(6) 0.055(2) Uani 1 1 d .
O22 O 0.0000 0.0000 0.3086(18) 0.078(7) Uani 1 4 d S
O23 O 0.2499(11) 0.0001(11) 0.6636(13) 0.070(6) Uani 0.50 1 d PU
O24 O 0.1170(10) 0.0795(11) -0.1610(13) 0.061(6) Uani 0.50 1 d PU
C1 C 0.3254(5) 0.0222(6) 0.1362(10) 0.045(3) Uani 1 1 d .
C2 C 0.3340(5) -0.0385(6) 0.1444(10) 0.046(3) Uani 1 1 d .
H2A H 0.3282 -0.0482 0.2042 0.055 Uiso 1 1 calc R
H2B H 0.3732 -0.0461 0.1314 0.055 Uiso 1 1 calc R
C3 C 0.2983(5) -0.0794(6) 0.0905(8) 0.042(3) Uani 1 1 d .
C4 C 0.2967(7) -0.0600(6) 0.0042(11) 0.053(4) Uani 1 1 d .
H4A H 0.2716 -0.0843 -0.0280 0.063 Uiso 1 1 calc R
H4B H 0.3341 -0.0642 -0.0201 0.063 Uiso 1 1 calc R
C5 C 0.2777(6) 0.0010(6) -0.0085(7) 0.043(3) Uani 1 1 d .
C6 C 0.3151(6) 0.0380(7) 0.0430(9) 0.049(3) Uani 1 1 d .
H6A H 0.2994 0.0757 0.0419 0.059 Uiso 1 1 calc R
H6B H 0.3514 0.0396 0.0144 0.059 Uiso 1 1 calc R
C7 C 0.2812(6) 0.0426(5) 0.1944(9) 0.047(3) Uani 1 1 d .
C8 C 0.3790(7) 0.0520(7) 0.1659(12) 0.060(4) Uani 1 1 d .
H8A H 0.3771 0.0911 0.1507 0.090 Uiso 1 1 calc R
H8B H 0.4111 0.0351 0.1386 0.090 Uiso 1 1 calc R
H8C H 0.3825 0.0485 0.2270 0.090 Uiso 1 1 calc R
C9 C 0.2398(5) -0.0867(6) 0.1245(8) 0.044(3) Uani 1 1 d .
C10 C 0.3265(7) -0.1373(6) 0.0900(13) 0.064(5) Uani 1 1 d .
H10A H 0.3588 -0.1365 0.0529 0.096 Uiso 1 1 calc R
H10B H 0.3002 -0.1650 0.0696 0.096 Uiso 1 1 calc R
H10C H 0.3381 -0.1469 0.1471 0.096 Uiso 1 1 calc R
C11 C 0.2164(6) 0.0096(6) 0.0020(7) 0.044(3) Uani 1 1 d .
C12 C 0.2854(7) 0.0172(7) -0.1078(12) 0.067(4) Uani 1 1 d .
H12A H 0.2606 -0.0054 -0.1421 0.100 Uiso 1 1 calc R
H12B H 0.3237 0.0105 -0.1249 0.100 Uiso 1 1 calc R
H12C H 0.2765 0.0563 -0.1159 0.100 Uiso 1 1 calc R
C13 C 0.2403(6) 0.2231(6) 0.3577(9) 0.043(3) Uani 1 1 d .
C14 C 0.2424(6) 0.2061(6) 0.4503(9) 0.046(3) Uani 1 1 d .
H14A H 0.2667 0.2325 0.4801 0.055 Uiso 1 1 calc R
H14B H 0.2604 0.1694 0.4535 0.055 Uiso 1 1 calc R
C15 C 0.1872(6) 0.2026(6) 0.4995(9) 0.048(3) Uani 1 1 d .
C16 C 0.1548(6) 0.2547(7) 0.4861(8) 0.046(3) Uani 1 1 d .
H16A H 0.1738 0.2848 0.5167 0.055 Uiso 1 1 calc R
H16B H 0.1182 0.2498 0.5128 0.055 Uiso 1 1 calc R
C17 C 0.1453(4) 0.2741(5) 0.3964(10) 0.041(3) Uani 1 1 d .
C18 C 0.2012(5) 0.2739(6) 0.3452(8) 0.036(3) Uani 1 1 d .
H18A H 0.1921 0.2766 0.2847 0.043 Uiso 1 1 calc R
H18B H 0.2220 0.3077 0.3603 0.043 Uiso 1 1 calc R
C19 C 0.2246(6) 0.1757(6) 0.2983(8) 0.045(3) Uani 1 1 d .
C20 C 0.2980(6) 0.2410(7) 0.3320(10) 0.051(3) Uani 1 1 d .
H20A H 0.3028 0.2352 0.2715 0.076 Uiso 1 1 calc R
H20B H 0.3253 0.2190 0.3628 0.076 Uiso 1 1 calc R
H20C H 0.3031 0.2801 0.3453 0.076 Uiso 1 1 calc R
C21 C 0.1579(6) 0.1501(5) 0.4816(8) 0.039(3) Uani 1 1 d .
C22 C 0.2039(6) 0.1984(7) 0.5941(10) 0.054(3) Uani 1 1 d .
H22A H 0.2318 0.1694 0.6010 0.080 Uiso 1 1 calc R
H22B H 0.1713 0.1894 0.6278 0.080 Uiso 1 1 calc R
H22C H 0.2192 0.2338 0.6128 0.080 Uiso 1 1 calc R
C23 C 0.1010(6) 0.2385(7) 0.3577(9) 0.047(3) Uani 1 1 d .
C24 C 0.1261(6) 0.3348(5) 0.3978(13) 0.056(4) Uani 1 1 d .
H24A H 0.0959 0.3398 0.3575 0.084 Uiso 1 1 calc R
H24B H 0.1570 0.3589 0.3826 0.084 Uiso 1 1 calc R
H24C H 0.1131 0.3442 0.4543 0.084 Uiso 1 1 calc R

loop_
_atom_site_aniso_label
_atom_site_aniso_U_11
_atom_site_aniso_U_22
_atom_site_aniso_U_33
_atom_site_aniso_U_23
_atom_site_aniso_U_13
_atom_site_aniso_U_12
U1 0.0401(2) 0.0360(2) 0.04290(19) 0.0031(2) 0.0037(2) -0.0007(2)
U2 0.0434(3) 0.0362(2) 0.0474(2) -0.0020(2) -0.0065(2) 0.0004(2)
Cu 0.0328(7) 0.0400(8) 0.0476(8) 0.0008(7) 0.0018(7) 0.0032(6)
O1 0.045(5) 0.045(5) 0.053(6) -0.001(4) 0.005(4) -0.001(4)
O2 0.046(5) 0.044(5) 0.056(6) -0.003(4) 0.004(4) -0.006(4)
O3 0.044(6) 0.063(7) 0.047(6) -0.010(4) -0.008(4) 0.007(5)
O4 0.042(5) 0.064(7) 0.053(5) -0.003(5) -0.018(4) 0.001(5)
O5 0.063(7) 0.061(7) 0.053(5) -0.007(5) 0.003(5) 0.031(5)
O6 0.045(5) 0.040(5) 0.045(5) 0.000(4) -0.002(4) 0.012(4)
O7 0.034(4) 0.041(4) 0.071(5) -0.006(5) 0.002(5) -0.008(3)
O8 0.042(5) 0.041(5) 0.047(5) -0.003(4) 0.004(4) 0.001(4)
O9 0.058(7) 0.044(6) 0.061(6) -0.005(5) 0.003(5) 0.002(5)
O10 0.055(6) 0.052(6) 0.063(6) -0.003(5) -0.009(5) 0.001(5)
O11 0.046(5) 0.031(4) 0.057(5) -0.006(4) -0.002(4) 0.001(4)
O12 0.122(11) 0.028(5) 0.043(5) 0.009(4) 0.001(6) 0.011(6)
O13 0.051(6) 0.058(7) 0.062(6) -0.010(5) 0.005(5) 0.001(5)
O14 0.038(6) 0.062(7) 0.076(7) 0.011(6) 0.000(5) -0.005(5)
O15 0.038(5) 0.072(6) 0.050(6) -0.010(5) 0.000(4) -0.003(4)
O16 0.042(5) 0.047(5) 0.055(6) -0.011(5) -0.004(4) -0.010(4)
O17 0.051(6) 0.065(7) 0.040(5) 0.000(4) 0.006(4) 0.010(5)
O18 0.154(14) 0.041(6) 0.052(6) -0.005(5) 0.024(7) -0.022(8)
O19 0.053(6) 0.045(5) 0.049(5) -0.007(4) 0.004(4) 0.002(5)
O20 0.050(5) 0.038(5) 0.044(5) 0.001(4) -0.001(4) 0.004(4)
O21 0.052(6) 0.051(6) 0.063(6) 0.004(5) 0.004(5) -0.004(5)
O22 0.072(10) 0.072(10) 0.089(17) 0.000 0.000 0.000
O23 0.095(10) 0.069(9) 0.045(8) 0.002(7) -0.016(7) 0.003(8)
O24 0.061(9) 0.067(9) 0.054(8) -0.011(7) -0.009(7) 0.012(7)
C1 0.031(7) 0.045(8) 0.060(8) 0.000(6) 0.011(5) 0.000(5)
C2 0.028(6) 0.046(7) 0.063(8) -0.003(7) 0.000(5) 0.001(6)
C3 0.035(6) 0.046(7) 0.045(8) -0.011(6) 0.004(5) 0.000(5)
C4 0.046(8) 0.042(8) 0.069(10) 0.000(7) 0.022(7) -0.005(6)
C5 0.055(8) 0.036(7) 0.039(6) 0.001(5) 0.016(6) -0.015(6)
C6 0.043(8) 0.053(9) 0.052(7) 0.001(7) 0.012(6) -0.010(7)
C7 0.057(9) 0.027(6) 0.058(8) -0.019(6) -0.010(6) -0.004(6)
C8 0.061(10) 0.044(9) 0.075(10) -0.014(8) 0.009(8) -0.002(7)
C9 0.034(7) 0.047(8) 0.050(8) -0.001(6) 0.001(5) -0.011(6)
C10 0.057(9) 0.039(7) 0.096(13) -0.007(9) 0.033(9) -0.003(6)
C11 0.060(9) 0.042(7) 0.030(6) 0.000(5) 0.005(5) -0.011(7)
C12 0.080(11) 0.073(10) 0.047(7) 0.020(9) 0.019(9) -0.005(8)
C13 0.035(7) 0.038(7) 0.056(7) -0.005(6) -0.007(5) -0.004(5)
C14 0.059(9) 0.034(6) 0.045(7) 0.003(5) -0.007(6) -0.007(6)
C15 0.040(7) 0.048(8) 0.055(8) -0.005(6) -0.009(6) -0.009(6)
C16 0.037(7) 0.057(9) 0.044(7) -0.007(6) -0.002(5) -0.002(6)
C17 0.029(5) 0.039(6) 0.056(7) -0.002(6) -0.003(6) -0.010(5)
C18 0.027(6) 0.037(6) 0.043(7) -0.003(5) -0.006(5) -0.002(5)
C19 0.043(7) 0.052(8) 0.040(6) 0.003(6) -0.002(5) 0.015(6)
C20 0.046(8) 0.054(9) 0.053(8) 0.006(7) 0.007(6) 0.000(6)
C21 0.041(7) 0.035(7) 0.039(6) -0.010(5) -0.005(5) -0.004(6)
C22 0.048(7) 0.054(8) 0.058(9) -0.017(8) -0.008(7) 0.005(6)
C23 0.030(6) 0.059(9) 0.053(8) 0.004(7) -0.005(5) -0.004(6)
C24 0.047(8) 0.037(6) 0.085(10) -0.013(8) -0.005(8) -0.002(6)

loop_
_atom_type_symbol
_atom_type_description
_atom_type_scat_dispersion_real
_atom_type_scat_dispersion_imag
_atom_type_scat_source
C C 0.0033 0.0016 'International Tables Vol C Tables 4.2.6.8 and 6.1.1.4'
H H 0.0000 0.0000 'International Tables Vol C Tables 4.2.6.8 and 6.1.1.4'
O O 0.0106 0.0060 'International Tables Vol C Tables 4.2.6.8 and 6.1.1.4'
Cu Cu 0.3201 1.2651 'International Tables Vol C Tables 4.2.6.8 and 6.1.1.4'
U U -9.6767 9.6646 'International Tables Vol C Tables 4.2.6.8 and 6.1.1.4'

loop_
_geom_angle_atom_site_label_1
_geom_angle_atom_site_label_2
_geom_angle_atom_site_label_3
_geom_angle
_geom_angle_site_symmetry_1
_geom_angle_site_symmetry_3
O2 U1 O1 178.9(5) . .
O2 U1 O5 93.4(5) . .
O1 U1 O5 87.1(5) . .
O2 U1 O9 88.7(4) . .
O1 U1 O9 92.3(4) . .
O5 U1 O9 72.3(4) . .
O2 U1 O11 85.6(4) . .
O1 U1 O11 93.6(4) . .
O5 U1 O11 76.7(4) . .
O9 U1 O11 148.1(4) . .
O2 U1 O7 93.0(4) . 3
O1 U1 O7 86.1(4) . 3
O5 U1 O7 149.8(4) . 3
O9 U1 O7 137.3(4) . 3
O11 U1 O7 74.4(4) . 3
O2 U1 O17 87.1(4) . .
O1 U1 O17 93.1(4) . .
O5 U1 O17 142.0(4) . .
O9 U1 O17 69.7(4) . .
O11 U1 O17 141.0(3) . .
O7 U1 O17 67.8(4) 3 .
O3 U2 O4 176.8(5) . .
O3 U2 O12 86.2(5) . .
O4 U2 O12 97.0(5) . .
O3 U2 O13 92.2(4) . .
O4 U2 O13 89.0(5) . .
O12 U2 O13 71.5(4) . .
O3 U2 O6 92.1(4) . .
O4 U2 O6 88.5(4) . .
O12 U2 O6 77.6(4) . .
O13 U2 O6 148.5(4) . .
O3 U2 O15 85.4(4) . 4
O4 U2 O15 91.8(4) . 4
O12 U2 O15 146.8(4) . 4
O13 U2 O15 140.9(4) . 4
O6 U2 O15 70.6(4) . 4
O3 U2 O18 88.5(5) . .
O4 U2 O18 89.0(5) . .
O12 U2 O18 142.0(5) . .
O13 U2 O18 71.2(4) . .
O6 U2 O18 140.2(4) . .
O15 U2 O18 69.8(4) 4 .
O8 Cu O16 89.1(4) . 4
O8 Cu O20 94.0(4) . .
O16 Cu O20 176.7(4) 4 .
O8 Cu O19 174.7(4) . .
O16 Cu O19 88.0(4) 4 .
O20 Cu O19 89.0(4) . .
O1 Cu O3 154.4(3) 4 .
C7 O5 U1 169.5(10) . .
C7 O6 U2 133.8(9) . .
C9 O7 U1 148.7(9) . 4
C9 O8 Cu 122.5(8) . .
C11 O9 U1 151.6(10) . .
C19 O11 U1 134.4(9) . .
C19 O12 U2 172.3(10) . .
C21 O13 U2 145.2(10) . .
C23 O15 U2 153.4(10) . 3
C23 O16 Cu 122.4(9) . 3
C2 C1 C7 111.7(12) . .
C2 C1 C6 110.3(13) . .
C7 C1 C6 113.2(12) . .
C2 C1 C8 108.3(12) . .
C7 C1 C8 104.9(12) . .
C6 C1 C8 108.1(12) . .
C1 C2 C3 119.9(13) . .
C1 C2 H2A 107.3 . .
C3 C2 H2A 107.3 . .
C1 C2 H2B 107.3 . .
C3 C2 H2B 107.3 . .
H2A C2 H2B 106.9 . .
C4 C3 C9 110.4(12) . .
C4 C3 C10 107.2(12) . .
C9 C3 C10 107.6(11) . .
C4 C3 C2 109.1(12) . .
C9 C3 C2 113.0(10) . .
C10 C3 C2 109.3(12) . .
C3 C4 C5 115.8(12) . .
C3 C4 H4A 108.3 . .
C5 C4 H4A 108.3 . .
C3 C4 H4B 108.3 . .
C5 C4 H4B 108.3 . .
H4A C4 H4B 107.4 . .
C6 C5 C11 116.5(12) . .
C6 C5 C4 108.3(13) . .
C11 C5 C4 114.0(11) . .
C6 C5 C12 108.2(11) . .
C11 C5 C12 100.6(12) . .
C4 C5 C12 108.6(12) . .
C5 C6 C1 117.9(12) . .
C5 C6 H6A 107.8 . .
C1 C6 H6A 107.8 . .
C5 C6 H6B 107.8 . .
C1 C6 H6B 107.8 . .
H6A C6 H6B 107.2 . .
O6 C7 O5 121.3(13) . .
O6 C7 C1 116.8(12) . .
O5 C7 C1 121.7(13) . .
C1 C8 H8A 109.5 . .
C1 C8 H8B 109.5 . .
H8A C8 H8B 109.5 . .
C1 C8 H8C 109.5 . .
H8A C8 H8C 109.5 . .
H8B C8 H8C 109.5 . .
O8 C9 O7 125.6(12) . .
O8 C9 C3 118.8(11) . .
O7 C9 C3 115.6(12) . .
C3 C10 H10A 109.5 . .
C3 C10 H10B 109.5 . .
H10A C10 H10B 109.5 . .
C3 C10 H10C 109.5 . .
H10A C10 H10C 109.5 . .
H10B C10 H10C 109.5 . .
O10 C11 O9 118.9(14) . .
O10 C11 C5 120.0(13) . .
O9 C11 C5 120.0(12) . .
C5 C12 H12A 109.5 . .
C5 C12 H12B 109.5 . .
H12A C12 H12B 109.5 . .
C5 C12 H12C 109.5 . .
H12A C12 H12C 109.5 . .
H12B C12 H12C 109.5 . .
C20 C13 C14 107.8(12) . .
C20 C13 C19 106.0(12) . .
C14 C13 C19 113.5(12) . .
C20 C13 C18 107.4(11) . .
C14 C13 C18 110.8(11) . .
C19 C13 C18 111.1(10) . .
C13 C14 C15 118.1(12) . .
C13 C14 H14A 107.8 . .
C15 C14 H14A 107.8 . .
C13 C14 H14B 107.8 . .
C15 C14 H14B 107.8 . .
H14A C14 H14B 107.1 . .
C21 C15 C16 116.3(12) . .
C21 C15 C14 111.2(12) . .
C16 C15 C14 109.5(12) . .
C21 C15 C22 104.6(12) . .
C16 C15 C22 109.1(12) . .
C14 C15 C22 105.4(12) . .
C15 C16 C17 118.1(12) . .
C15 C16 H16A 107.8 . .
C17 C16 H16A 107.8 . .
C15 C16 H16B 107.8 . .
C17 C16 H16B 107.8 . .
H16A C16 H16B 107.1 . .
C23 C17 C16 108.3(11) . .
C23 C17 C24 109.6(11) . .
C16 C17 C24 109.0(14) . .
C23 C17 C18 113.5(12) . .
C16 C17 C18 110.8(10) . .
C24 C17 C18 105.6(11) . .
C13 C18 C17 117.0(11) . .
C13 C18 H18A 108.0 . .
C17 C18 H18A 108.0 . .
C13 C18 H18B 108.0 . .
C17 C18 H18B 108.0 . .
H18A C18 H18B 107.3 . .
O12 C19 O11 121.7(13) . .
O12 C19 C13 119.3(12) . .
O11 C19 C13 118.2(13) . .
C13 C20 H20A 109.5 . .
C13 C20 H20B 109.5 . .
H20A C20 H20B 109.5 . .
C13 C20 H20C 109.5 . .
H20A C20 H20C 109.5 . .
H20B C20 H20C 109.5 . .
O13 C21 O14 119.7(13) . .
O13 C21 C15 121.4(13) . .
O14 C21 C15 118.8(13) . .
C15 C22 H22A 109.5 . .
C15 C22 H22B 109.5 . .
H22A C22 H22B 109.5 . .
C15 C22 H22C 109.5 . .
H22A C22 H22C 109.5 . .
H22B C22 H22C 109.5 . .
O16 C23 O15 125.9(14) . .
O16 C23 C17 118.2(12) . .
O15 C23 C17 115.9(13) . .
C17 C24 H24A 109.5 . .
C17 C24 H24B 109.5 . .
H24A C24 H24B 109.5 . .
C17 C24 H24C 109.5 . .
H24A C24 H24C 109.5 . .
H24B C24 H24C 109.5 . .

loop_
_geom_bond_atom_site_label_1
_geom_bond_atom_site_label_2
_geom_bond_distance
_geom_bond_site_symmetry_2
U1 O2 1.761(10) .
U1 O1 1.810(10) .
U1 O5 2.244(10) .
U1 O9 2.347(10) .
U1 O11 2.364(9) .
U1 O7 2.366(8) 3
U1 O17 2.458(10) .
U2 O3 1.751(10) .
U2 O4 1.765(9) .
U2 O12 2.311(9) .
U2 O13 2.353(11) .
U2 O6 2.358(9) .
U2 O15 2.370(9) 4
U2 O18 2.447(11) .
Cu O8 1.950(10) .
Cu O16 1.958(9) 4
Cu O20 1.977(9) .
Cu O19 1.978(10) .
Cu O1 2.511(10) 4
Cu O3 2.598(10) .
O5 C7 1.291(18) .
O6 C7 1.279(18) .
O7 C9 1.269(16) .
O7 U1 2.366(8) 4
O8 C9 1.269(17) .
O9 C11 1.287(18) .
O10 C11 1.261(19) .
O11 C19 1.261(16) .
O12 C19 1.237(18) .
O13 C21 1.234(18) .
O14 C21 1.276(18) .
O15 C23 1.251(17) .
O15 U2 2.370(9) 3
O16 C23 1.239(19) .
O16 Cu 1.958(9) 3
C1 C2 1.49(2) .
C1 C7 1.50(2) .
C1 C6 1.55(2) .
C1 C8 1.56(2) .
C2 C3 1.569(19) .
C2 H2A 0.9900 .
C2 H2B 0.9900 .
C3 C4 1.45(2) .
C3 C9 1.528(17) .
C3 C10 1.561(19) .
C4 C5 1.56(2) .
C4 H4A 0.9900 .
C4 H4B 0.9900 .
C5 C6 1.52(2) .
C5 C11 1.51(2) .
C5 C12 1.64(2) .
C6 H6A 0.9900 .
C6 H6B 0.9900 .
C8 H8A 0.9800 .
C8 H8B 0.9800 .
C8 H8C 0.9800 .
C10 H10A 0.9800 .
C10 H10B 0.9800 .
C10 H10C 0.9800 .
C12 H12A 0.9800 .
C12 H12B 0.9800 .
C12 H12C 0.9800 .
C13 C20 1.52(2) .
C13 C14 1.53(2) .
C13 C19 1.537(19) .
C13 C18 1.57(2) .
C14 C15 1.55(2) .
C14 H14A 0.9900 .
C14 H14B 0.9900 .
C15 C21 1.484(18) .
C15 C16 1.50(2) .
C15 C22 1.56(2) .
C16 C17 1.52(2) .
C16 H16A 0.9900 .
C16 H16B 0.9900 .
C17 C23 1.508(18) .
C17 C24 1.542(18) .
C17 C18 1.580(17) .
C18 H18A 0.9900 .
C18 H18B 0.9900 .
C20 H20A 0.9800 .
C20 H20B 0.9800 .
C20 H20C 0.9800 .
C22 H22A 0.9800 .
C22 H22B 0.9800 .
C22 H22C 0.9800 .
C24 H24A 0.9800 .
C24 H24B 0.9800 .
C24 H24C 0.9800 .
